data_2106534
loop_
_publ_author_name
'Kato, K.'
'Tamura, S.'

_publ_section_title
;
 Die Kristallstruktur von T-Nb2 O5
;
_journal_name_full 'Acta Crystallographica B (24,1968-38,1982)'
_journal_page_first 673
_journal_page_last 677
_journal_volume 31
_journal_year 1975
_chemical_formula_sum 'Nb16.8 O42'
_space_group_IT_number 55
_symmetry_space_group_name_Hall '-P 2 2ab'
_symmetry_space_group_name_H-M 'P b a m'
_cell_angle_alpha 90
_cell_angle_beta 90
_cell_angle_gamma 90
_cell_formula_units_Z 1
_cell_length_a 6.175
_cell_length_b 29.175
_cell_length_c 3.93
_cell_volume 708.012
_citation_journal_id_ASTM ACBCAR
_cod_data_source_file Kato_ACBCAR_1975_1935.cif
_cod_data_source_block Nb16.8O42
_cod_original_cell_volume 708.0116
_cod_database_code 2106534

loop_
_symmetry_equiv_pos_as_xyz
x,y,z
-x,-y,z
x+1/2,-y+1/2,-z
-x+1/2,y+1/2,-z
-x,-y,-z
x,y,-z
-x-1/2,y-1/2,z
x-1/2,-y-1/2,z

loop_
_atom_site_label
_atom_site_type_symbol
_atom_site_fract_x
_atom_site_fract_y
_atom_site_fract_z
_atom_site_occupancy
_atom_site_U_iso_or_equiv
Nb7 Nb+5 0.435 0.213 0 0.04 0.0
O6 O-2 0.07 0.21991 0.5 1 0.0
O3 O-2 0.2464 0.27816 0 1 0.0
Nb1 Nb+5 0.2807 0.03551 0.5445 0.5 0.0
Nb6 Nb+5 0.434 0.4776 0 0.08 0.0
O4 O-2 0.2616 0.41403 0 1 0.0
O8 O-2 0.1166 0.46876 0.5 1 0.0
Nb2 Nb+5 0.1857 0.1537 0.5477 0.5 0.0
O9 O-2 0.436 0.10596 0.5 1 0.0
O10 O-2 0.456 0.19642 0.5 1 0.0
O5 O-2 0.0627 0.08789 0.5 1 0.0
O11 O-2 0 0 0.5 1 0.0
Nb5 Nb+5 0.054 0.3379 0 0.08 0.0
Nb4 Nb+5 0.2376 0.40702 0.5543 0.5 0.0
O1 O-2 0.2823 0.03881 0 1 0.0
O7 O-2 0.3423 0.34409 0.5 1 0.0
O2 O-2 0.19 0.15621 0 1 0.0
Nb3 Nb+5 0.2522 0.27586 0.547 0.5 0.0
